data_4502669
loop_
_publ_author_name
'Lipstman, Sophia'
'Goldberg, Israel'

_publ_section_title
;
 Porphyrin Framework Solids. Hybrid Supramolecular Assembly Modes of
 Tetrapyridylporphyrin and Aqua Nitrates of Lanthanoid Ions
;
_journal_issue 4
_journal_name_full 'Crystal Growth &amp; Design'
_journal_page_first 1823
_journal_paper_doi 10.1021/cg901505m
_journal_volume 10
_journal_year 2010
_chemical_formula_moiety 'C40 H27 N8, H4 N4 O14 Sm, 3(C6 H4 Cl2)'
_chemical_formula_sum 'C58 H43 Cl6 N12 O14 Sm'
_chemical_formula_weight 1495.09
_chemical_name_systematic
; 
 ? 
;
_space_group_IT_number 61
_symmetry_cell_setting orthorhombic
_symmetry_space_group_name_Hall '-P 2ac 2ab'
_symmetry_space_group_name_H-M 'P b c a'
_atom_sites_solution_hydrogens geom
_atom_sites_solution_primary direct
_atom_sites_solution_secondary difmap
_audit_creation_method SHELXL-97
_cell_angle_alpha 90.00
_cell_angle_beta 90.00
_cell_angle_gamma 90.00
_cell_formula_units_Z 8
_cell_length_a 16.3656(2)
_cell_length_b 27.4265(3)
_cell_length_c 30.3946(4)
_cell_measurement_reflns_used 16211
_cell_measurement_temperature 110(2)
_cell_measurement_theta_max 27.87
_cell_measurement_theta_min 2.36
_cell_volume 13642.7(3)
_computing_cell_refinement Denzo
_computing_data_collection 'Collect, Nonius B.V.'
_computing_data_reduction 'Denzo & Scalepack'
_computing_structure_refinement 'SHELXL-97 (Sheldrick, 1997)'
_computing_structure_solution SIR-97
_diffrn_ambient_temperature 110(2)
_diffrn_detector_area_resol_mean 12.8
_diffrn_measured_fraction_theta_full 0.989
_diffrn_measured_fraction_theta_max 0.989
_diffrn_measurement_device_type 'Nonius KappaCCD'
_diffrn_measurement_method '1 deg. \f scans'
_diffrn_radiation_monochromator graphite
_diffrn_radiation_source 'fine-focus sealed tube'
_diffrn_radiation_type MoK\a
_diffrn_radiation_wavelength 0.71073
_diffrn_reflns_av_R_equivalents 0.0540
_diffrn_reflns_av_sigmaI/netI 0.0624
_diffrn_reflns_limit_h_max 21
_diffrn_reflns_limit_h_min 0
_diffrn_reflns_limit_k_max 36
_diffrn_reflns_limit_k_min 0
_diffrn_reflns_limit_l_max 39
_diffrn_reflns_limit_l_min 0
_diffrn_reflns_number 66781
_diffrn_reflns_theta_full 27.87
_diffrn_reflns_theta_max 27.87
_diffrn_reflns_theta_min 2.36
_diffrn_standards_number 0
_exptl_absorpt_coefficient_mu 1.164
_exptl_absorpt_correction_T_max 0.8005
_exptl_absorpt_correction_T_min 0.6531
_exptl_absorpt_correction_type multi-scan
_exptl_absorpt_process_details 'Blessing, 1995'
_exptl_crystal_colour purple
_exptl_crystal_density_diffrn 1.456
_exptl_crystal_density_method 'not measured'
_exptl_crystal_description prism
_exptl_crystal_F_000 6008
_exptl_crystal_size_max 0.40
_exptl_crystal_size_mid 0.40
_exptl_crystal_size_min 0.20
_platon_squeeze_details
;
;
_refine_diff_density_max 2.087
_refine_diff_density_min -1.126
_refine_diff_density_rms 0.127
_refine_ls_extinction_method none
_refine_ls_goodness_of_fit_ref 0.975
_refine_ls_hydrogen_treatment constr
_refine_ls_matrix_type full
_refine_ls_number_parameters 826
_refine_ls_number_reflns 16056
_refine_ls_number_restraints 6
_refine_ls_restrained_S_all 0.976
_refine_ls_R_factor_all 0.0826
_refine_ls_R_factor_gt 0.0488
_refine_ls_shift/su_max 0.002
_refine_ls_shift/su_mean 0.000
_refine_ls_structure_factor_coef Fsqd
_refine_ls_weighting_details 'calc w=1/[\s^2^(Fo^2^)+(0.0806P)^2^+0.0000P] where P=(Fo^2^+2Fc^2^)/3'
_refine_ls_weighting_scheme calc
_refine_ls_wR_factor_gt 0.1201
_refine_ls_wR_factor_ref 0.1330
_reflns_number_gt 10462
_reflns_number_total 16057
_reflns_threshold_expression >2sigma(I)
_cod_data_source_file cg901505m_si_001.cif
_cod_data_source_block 10
_cod_original_cell_volume 13642.6(3)
_cod_original_sg_symbol_H-M 'P bca'
_cod_database_code 4502669

loop_
_symmetry_equiv_pos_as_xyz
'x, y, z'
'-x+1/2, -y, z+1/2'
'x+1/2, -y+1/2, -z'
'-x, y+1/2, -z+1/2'
'-x, -y, -z'
'x-1/2, y, -z-1/2'
'-x-1/2, y-1/2, z'
'x, -y-1/2, z-1/2'

loop_
_atom_site_label
_atom_site_type_symbol
_atom_site_fract_x
_atom_site_fract_y
_atom_site_fract_z
_atom_site_U_iso_or_equiv
_atom_site_adp_type
_atom_site_occupancy
_atom_site_symmetry_multiplicity
_atom_site_calc_flag
_atom_site_refinement_flags
C1 C 0.1231(2) -0.07221(13) 0.23277(11) 0.0188(7) Uani 1 1 d .
C2 C 0.0788(2) -0.11431(12) 0.24783(12) 0.0204(7) Uani 1 1 d .
H2 H 0.0461 -0.1352 0.2302 0.024 Uiso 1 1 calc R
C3 C 0.0918(2) -0.11881(13) 0.29127(11) 0.0195(8) Uani 1 1 d .
H3 H 0.0697 -0.1436 0.3096 0.023 Uiso 1 1 calc R
C4 C 0.1446(2) -0.07999(13) 0.30536(12) 0.0207(8) Uani 1 1 d .
C5 C 0.17307(19) -0.07175(13) 0.34788(11) 0.0181(7) Uani 1 1 d .
C6 C 0.2257(2) -0.03411(13) 0.36112(12) 0.0210(8) Uani 1 1 d .
C7 C 0.2497(2) -0.02456(13) 0.40595(12) 0.0249(8) Uani 1 1 d .
H7 H 0.2338 -0.0428 0.4311 0.030 Uiso 1 1 calc R
C8 C 0.2986(2) 0.01473(14) 0.40562(12) 0.0263(9) Uani 1 1 d .
H8 H 0.3241 0.0295 0.4303 0.032 Uiso 1 1 calc R
C9 C 0.3047(2) 0.03033(13) 0.35974(11) 0.0187(7) Uani 1 1 d .
C10 C 0.3475(2) 0.07182(13) 0.34583(11) 0.0196(8) Uani 1 1 d .
C11 C 0.34800(19) 0.09081(13) 0.30354(11) 0.0176(7) Uani 1 1 d .
C12 C 0.38838(19) 0.13398(13) 0.28918(12) 0.0196(8) Uani 1 1 d .
H12 H 0.4192 0.1555 0.3072 0.023 Uiso 1 1 calc R
C13 C 0.3751(2) 0.13893(13) 0.24532(12) 0.0201(8) Uani 1 1 d .
H13 H 0.3948 0.1646 0.2273 0.024 Uiso 1 1 calc R
C14 C 0.32599(19) 0.09869(12) 0.23097(11) 0.0167(7) Uani 1 1 d .
C15 C 0.29774(19) 0.09036(13) 0.18827(11) 0.0170(7) Uani 1 1 d .
C16 C 0.24487(19) 0.05313(12) 0.17565(11) 0.0173(7) Uani 1 1 d .
C17 C 0.2170(2) 0.04526(13) 0.13070(11) 0.0215(8) Uani 1 1 d .
H17 H 0.2303 0.0646 0.1058 0.026 Uiso 1 1 calc R
C18 C 0.1689(2) 0.00533(13) 0.13111(11) 0.0227(8) Uani 1 1 d .
H18 H 0.1419 -0.0089 0.1066 0.027 Uiso 1 1 calc R
C19 C 0.1666(2) -0.01162(13) 0.17641(11) 0.0190(7) Uani 1 1 d .
C20 C 0.1249(2) -0.05360(13) 0.19003(11) 0.0194(8) Uani 1 1 d .
N21 N 0.16233(16) -0.05255(10) 0.26851(9) 0.0185(6) Uani 1 1 d .
H21 H 0.1938 -0.0266 0.2680 0.022 Uiso 0.50 1 calc PR
N22 N 0.25977(16) 0.00003(10) 0.33332(9) 0.0181(6) Uani 1 1 d .
H22 H 0.2539 0.0020 0.3046 0.022 Uiso 0.50 1 calc PR
N23 N 0.31021(16) 0.07038(10) 0.26760(9) 0.0185(6) Uani 1 1 d .
H23 H 0.2807 0.0436 0.2679 0.022 Uiso 0.50 1 calc PR
N24 N 0.21299(16) 0.01779(10) 0.20272(9) 0.0175(6) Uani 1 1 d .
H24 H 0.2209 0.0147 0.2312 0.021 Uiso 0.50 1 calc PR
C25 C 0.1436(2) -0.10515(12) 0.38290(11) 0.0192(7) Uani 1 1 d .
C26 C 0.0605(2) -0.10765(13) 0.39354(12) 0.0244(8) Uani 1 1 d .
H26 H 0.0223 -0.0880 0.3781 0.029 Uiso 1 1 calc R
C27 C 0.0340(2) -0.13829(14) 0.42607(13) 0.0283(9) Uani 1 1 d .
H27 H -0.0227 -0.1404 0.4325 0.034 Uiso 1 1 calc R
N28 N 0.08769(18) -0.16542(11) 0.44904(10) 0.0240(7) Uani 1 1 d .
H28 H 0.0592 -0.1875 0.4699 0.029 Uiso 1 1 d R
C29 C 0.1673(2) -0.16452(14) 0.43933(12) 0.0247(8) Uani 1 1 d .
H29 H 0.2041 -0.1846 0.4553 0.030 Uiso 1 1 calc R
C30 C 0.1969(2) -0.13461(14) 0.40617(13) 0.0258(9) Uani 1 1 d .
H30 H 0.2536 -0.1344 0.3994 0.031 Uiso 1 1 calc R
C31 C 0.3973(2) 0.09832(13) 0.37988(12) 0.0197(8) Uani 1 1 d .
C32 C 0.3612(2) 0.12841(16) 0.41066(13) 0.0330(10) Uani 1 1 d .
H32 H 0.3039 0.1341 0.4101 0.040 Uiso 1 1 calc R
C33 C 0.4092(2) 0.14994(16) 0.44210(13) 0.0353(10) Uani 1 1 d .
H33 H 0.3835 0.1706 0.4630 0.042 Uiso 1 1 calc R
N34 N 0.48950(18) 0.14365(12) 0.44518(10) 0.0272(7) Uani 1 1 d .
C35 C 0.5236(2) 0.11545(15) 0.41496(13) 0.0290(9) Uani 1 1 d .
H35 H 0.5811 0.1107 0.4161 0.035 Uiso 1 1 calc R
C36 C 0.4807(2) 0.09272(14) 0.38205(12) 0.0266(9) Uani 1 1 d .
H36 H 0.5085 0.0733 0.3609 0.032 Uiso 1 1 calc R
C37 C 0.3324(2) 0.12232(13) 0.15316(11) 0.0191(7) Uani 1 1 d .
C38 C 0.4165(2) 0.12243(15) 0.14544(14) 0.0335(10) Uani 1 1 d .
H38 H 0.4514 0.1032 0.1634 0.040 Uiso 1 1 calc R
C39 C 0.4489(2) 0.14998(16) 0.11238(14) 0.0374(11) Uani 1 1 d .
H39 H 0.5063 0.1495 0.1078 0.045 Uiso 1 1 calc R
N40 N 0.40232(17) 0.17764(12) 0.08615(10) 0.0247(7) Uani 1 1 d .
C41 C 0.3227(2) 0.17964(14) 0.09443(13) 0.0291(9) Uani 1 1 d .
H41 H 0.2897 0.2004 0.0769 0.035 Uiso 1 1 calc R
C42 C 0.2860(2) 0.15309(14) 0.12716(12) 0.0267(9) Uani 1 1 d .
H42 H 0.2289 0.1558 0.1320 0.032 Uiso 1 1 calc R
C43 C 0.0771(2) -0.08109(13) 0.15608(11) 0.0209(8) Uani 1 1 d .
C44 C 0.0981(2) -0.12859(14) 0.14516(12) 0.0252(8) Uani 1 1 d .
H44 H 0.1435 -0.1440 0.1588 0.030 Uiso 1 1 calc R
C45 C 0.0514(2) -0.15340(15) 0.11384(12) 0.0293(9) Uani 1 1 d .
H45 H 0.0658 -0.1861 0.1069 0.035 Uiso 1 1 calc R
N46 N -0.01249(19) -0.13348(12) 0.09323(10) 0.0289(7) Uani 1 1 d .
C47 C -0.0326(2) -0.08768(15) 0.10426(12) 0.0289(9) Uani 1 1 d .
H47 H -0.0780 -0.0732 0.0899 0.035 Uiso 1 1 calc R
C48 C 0.0089(2) -0.06025(14) 0.13536(12) 0.0259(8) Uani 1 1 d .
H48 H -0.0083 -0.0281 0.1425 0.031 Uiso 1 1 calc R
Sm Sm 0.889702(10) 0.762421(7) 0.514819(6) 0.01638(7) Uani 1 1 d .
O49 O 1.04131(14) 0.77456(9) 0.51642(7) 0.0196(5) Uani 1 1 d .
H49A H 1.0789 0.7518 0.5235 0.023 Uiso 1 1 d .
H49B H 1.0609 0.7908 0.5401 0.023 Uiso 1 1 d .
O50 O 0.94114(16) 0.68241(9) 0.51948(8) 0.0242(6) Uani 1 1 d D
H50A H 0.9651 0.6723 0.4933 0.029 Uiso 1 1 d .
H50B H 0.9520 0.6614 0.5426 0.029 Uiso 1 1 d .
N51 N 0.89602(17) 0.73151(11) 0.42202(10) 0.0226(7) Uani 1 1 d .
O52 O 0.94811(15) 0.76092(9) 0.43847(8) 0.0255(6) Uani 1 1 d .
O53 O 0.84441(14) 0.71353(10) 0.44822(8) 0.0256(6) Uani 1 1 d .
O54 O 0.89691(16) 0.72067(12) 0.38305(9) 0.0363(7) Uani 1 1 d .
N55 N 0.87658(19) 0.86591(12) 0.53894(11) 0.0277(7) Uani 1 1 d .
O56 O 0.93297(15) 0.84965(9) 0.51380(8) 0.0258(6) Uani 1 1 d .
O57 O 0.82991(15) 0.83443(10) 0.55575(8) 0.0298(6) Uani 1 1 d .
O58 O 0.86923(18) 0.90942(10) 0.54647(10) 0.0435(8) Uani 1 1 d .
N59 N 0.87847(18) 0.73582(11) 0.60833(10) 0.0235(7) Uani 1 1 d .
O60 O 0.94173(14) 0.75655(9) 0.59257(8) 0.0231(6) Uani 1 1 d .
O61 O 0.82127(14) 0.72758(10) 0.58088(8) 0.0272(6) Uani 1 1 d .
O62 O 0.87165(17) 0.72533(12) 0.64678(9) 0.0401(8) Uani 1 1 d .
N63 N 0.72911(18) 0.79013(11) 0.47717(9) 0.0220(7) Uani 1 1 d .
O64 O 0.79284(14) 0.81108(9) 0.46452(8) 0.0242(6) Uani 1 1 d .
O65 O 0.73501(15) 0.75837(9) 0.50771(8) 0.0245(6) Uani 1 1 d .
O66 O 0.66128(14) 0.79960(10) 0.46126(8) 0.0277(6) Uani 1 1 d .
Cl1 Cl 0.10016(6) 0.14601(4) 0.20360(4) 0.0434(3) Uani 1 1 d .
Cl2 Cl 0.02617(6) 0.04534(4) 0.23834(4) 0.0440(3) Uani 1 1 d .
C67 C 0.1133(2) 0.12757(12) 0.25591(14) 0.0361(10) Uani 1 1 d D
C68 C 0.0831(2) 0.08369(13) 0.27191(11) 0.0344(10) Uani 1 1 d D
C69 C 0.0978(2) 0.06936(17) 0.31516(11) 0.0484(13) Uani 1 1 d D
H69 H 0.0791 0.0387 0.3257 0.058 Uiso 1 1 calc R
C70 C 0.1406(3) 0.10107(18) 0.34246(15) 0.0594(16) Uani 1 1 d D
H70 H 0.1498 0.0919 0.3722 0.071 Uiso 1 1 calc R
C71 C 0.1704(3) 0.14588(18) 0.32773(13) 0.0567(16) Uani 1 1 d D
H71 H 0.1987 0.1673 0.3470 0.068 Uiso 1 1 calc R
C72 C 0.1570(2) 0.15794(16) 0.28407(13) 0.0532(14) Uani 1 1 d D
H72 H 0.1783 0.1878 0.2730 0.064 Uiso 1 1 calc R
Cl3 Cl 0.37840(9) 0.96047(7) 0.14672(6) 0.0905(6) Uani 1 1 d .
Cl4 Cl 0.34607(9) 0.84719(7) 0.13992(6) 0.0941(6) Uani 1 1 d .
C73 C 0.3701(3) 0.9245(2) 0.19385(18) 0.0501(13) Uani 1 1 d .
C74 C 0.3579(3) 0.8752(2) 0.19077(18) 0.0498(13) Uani 1 1 d .
C75 C 0.3529(3) 0.8468(2) 0.2289(2) 0.0585(15) Uani 1 1 d .
H75 H 0.3443 0.8126 0.2269 0.070 Uiso 1 1 calc R
C76 C 0.3606(3) 0.8688(2) 0.26881(19) 0.0581(14) Uani 1 1 d .
H76 H 0.3585 0.8497 0.2949 0.070 Uiso 1 1 calc R
C77 C 0.3714(3) 0.9183(2) 0.2717(2) 0.0620(17) Uani 1 1 d .
H77 H 0.3750 0.9334 0.2998 0.074 Uiso 1 1 calc R
C78 C 0.3769(3) 0.94632(19) 0.2344(2) 0.0528(14) Uani 1 1 d .
H78 H 0.3854 0.9805 0.2365 0.063 Uiso 1 1 calc R
Cl5 Cl -0.00152(6) 0.75573(4) 0.22021(3) 0.0344(2) Uani 1 1 d .
Cl6 Cl 0.19004(6) 0.76150(4) 0.20931(4) 0.0388(3) Uani 1 1 d .
C79 C 0.0619(2) 0.75753(13) 0.26608(13) 0.0266(9) Uani 1 1 d .
C80 C 0.1459(2) 0.76043(13) 0.26127(13) 0.0272(9) Uani 1 1 d .
C81 C 0.1956(2) 0.76243(14) 0.29835(14) 0.0278(9) Uani 1 1 d .
H81 H 0.2531 0.7653 0.2952 0.033 Uiso 1 1 calc R
C82 C 0.1611(2) 0.76027(14) 0.33970(14) 0.0310(9) Uani 1 1 d .
H82 H 0.1949 0.7610 0.3651 0.037 Uiso 1 1 calc R
C83 C 0.0771(3) 0.75707(14) 0.34408(14) 0.0312(9) Uani 1 1 d .
H83 H 0.0538 0.7560 0.3727 0.037 Uiso 1 1 calc R
C84 C 0.0266(2) 0.75542(14) 0.30778(14) 0.0280(9) Uani 1 1 d .
H84 H -0.0310 0.7529 0.3111 0.034 Uiso 1 1 calc R

loop_
_atom_site_aniso_label
_atom_site_aniso_U_11
_atom_site_aniso_U_22
_atom_site_aniso_U_33
_atom_site_aniso_U_23
_atom_site_aniso_U_13
_atom_site_aniso_U_12
C1 0.0214(19) 0.0188(18) 0.0163(18) -0.0017(14) 0.0016(14) -0.0017(14)
C2 0.0219(18) 0.0191(18) 0.0201(19) 0.0002(15) 0.0009(15) -0.0024(15)
C3 0.0248(19) 0.0189(18) 0.0147(17) 0.0007(14) -0.0009(14) -0.0019(15)
C4 0.0174(18) 0.0235(19) 0.021(2) 0.0033(16) -0.0001(15) 0.0026(15)
C5 0.0136(17) 0.0195(18) 0.0210(19) 0.0022(14) -0.0005(14) 0.0002(14)
C6 0.0178(18) 0.026(2) 0.0194(19) 0.0030(15) -0.0003(14) -0.0007(15)
C7 0.030(2) 0.027(2) 0.0175(19) 0.0054(15) 0.0011(15) -0.0044(17)
C8 0.031(2) 0.031(2) 0.0169(19) 0.0034(16) -0.0033(16) -0.0083(17)
C9 0.0224(19) 0.0210(18) 0.0128(17) 0.0011(14) 0.0006(14) 0.0010(15)
C10 0.0181(19) 0.0256(19) 0.0150(18) -0.0006(15) 0.0001(14) -0.0007(15)
C11 0.0133(18) 0.0223(19) 0.0172(18) -0.0009(15) 0.0014(14) 0.0017(14)
C12 0.0157(18) 0.0199(18) 0.0232(19) -0.0024(15) -0.0010(14) -0.0011(14)
C13 0.0198(19) 0.0185(17) 0.0219(19) 0.0022(15) -0.0008(14) 0.0002(14)
C14 0.0125(17) 0.0188(17) 0.0189(18) 0.0021(14) 0.0029(14) 0.0021(14)
C15 0.0127(17) 0.0223(18) 0.0159(17) 0.0024(14) -0.0002(13) -0.0003(14)
C16 0.0143(17) 0.0205(18) 0.0171(17) 0.0021(14) -0.0009(13) 0.0033(14)
C17 0.0251(19) 0.026(2) 0.0135(18) 0.0037(15) -0.0023(14) -0.0023(16)
C18 0.027(2) 0.027(2) 0.0140(18) -0.0034(15) -0.0003(15) -0.0024(16)
C19 0.0209(18) 0.0219(19) 0.0143(17) -0.0014(14) -0.0010(14) -0.0002(15)
C20 0.0195(18) 0.0205(18) 0.0182(18) -0.0048(15) -0.0001(14) -0.0001(14)
N21 0.0200(15) 0.0206(15) 0.0148(15) 0.0018(12) -0.0013(12) 0.0014(12)
N22 0.0190(15) 0.0204(15) 0.0150(15) 0.0023(12) -0.0013(11) -0.0022(12)
N23 0.0189(15) 0.0206(15) 0.0160(15) 0.0001(12) 0.0003(12) -0.0005(12)
N24 0.0169(15) 0.0218(16) 0.0138(15) 0.0022(12) 0.0004(12) -0.0012(12)
C25 0.0218(19) 0.0179(18) 0.0177(19) 0.0003(15) 0.0007(14) -0.0017(15)
C26 0.0170(19) 0.028(2) 0.028(2) 0.0047(17) -0.0022(15) 0.0031(15)
C27 0.023(2) 0.032(2) 0.030(2) 0.0089(18) 0.0059(16) -0.0048(17)
N28 0.0275(17) 0.0253(17) 0.0194(17) 0.0056(13) 0.0046(13) -0.0064(13)
C29 0.023(2) 0.026(2) 0.025(2) 0.0054(16) -0.0021(16) 0.0014(16)
C30 0.020(2) 0.026(2) 0.031(2) 0.0069(17) 0.0008(16) -0.0037(15)
C31 0.021(2) 0.0193(18) 0.0191(18) 0.0036(15) 0.0028(14) -0.0076(15)
C32 0.021(2) 0.049(3) 0.029(2) -0.017(2) 0.0050(17) -0.0007(19)
C33 0.032(2) 0.045(3) 0.029(2) -0.021(2) 0.0051(18) -0.0029(19)
N34 0.0282(18) 0.0303(18) 0.0229(17) 0.0000(14) -0.0028(13) -0.0094(14)
C35 0.018(2) 0.040(2) 0.029(2) -0.0083(19) -0.0034(16) 0.0016(17)
C36 0.021(2) 0.032(2) 0.026(2) -0.0089(17) -0.0027(16) 0.0037(16)
C37 0.0206(18) 0.0201(18) 0.0165(18) 0.0005(14) -0.0008(14) -0.0031(15)
C38 0.024(2) 0.041(3) 0.035(2) 0.014(2) 0.0028(18) 0.0042(19)
C39 0.021(2) 0.049(3) 0.042(3) 0.020(2) 0.0059(18) -0.0001(19)
N40 0.0222(17) 0.0290(18) 0.0229(17) 0.0059(14) 0.0015(13) -0.0023(14)
C41 0.024(2) 0.032(2) 0.031(2) 0.0140(18) -0.0012(17) 0.0021(17)
C42 0.0172(19) 0.032(2) 0.031(2) 0.0102(18) 0.0014(16) 0.0018(16)
C43 0.0196(18) 0.029(2) 0.0138(18) 0.0000(15) 0.0011(14) -0.0069(16)
C44 0.028(2) 0.026(2) 0.021(2) 0.0002(16) -0.0005(15) -0.0052(16)
C45 0.035(2) 0.032(2) 0.020(2) -0.0058(17) 0.0044(17) -0.0023(18)
N46 0.0366(19) 0.0339(19) 0.0162(16) -0.0035(14) -0.0018(14) -0.0091(15)
C47 0.028(2) 0.037(2) 0.022(2) 0.0029(18) -0.0058(16) -0.0074(18)
C48 0.030(2) 0.025(2) 0.023(2) -0.0008(16) -0.0024(16) -0.0042(17)
Sm 0.01302(11) 0.02000(10) 0.01612(10) 0.00123(7) -0.00020(7) -0.00051(7)
O49 0.0160(13) 0.0257(14) 0.0170(13) 0.0000(10) -0.0024(10) -0.0019(10)
O50 0.0365(16) 0.0203(14) 0.0158(14) 0.0018(11) 0.0001(11) 0.0087(12)
N51 0.0242(18) 0.0268(18) 0.0169(16) -0.0019(13) -0.0039(13) -0.0016(13)
O52 0.0231(14) 0.0342(16) 0.0192(13) -0.0036(12) 0.0008(11) -0.0070(12)
O53 0.0210(14) 0.0332(15) 0.0227(14) 0.0058(12) -0.0033(11) -0.0029(11)
O54 0.0434(18) 0.0453(18) 0.0203(15) -0.0030(13) 0.0009(12) -0.0073(14)
N55 0.0330(19) 0.0241(18) 0.0260(19) -0.0030(14) -0.0045(14) 0.0037(15)
O56 0.0208(14) 0.0269(15) 0.0296(15) -0.0045(12) 0.0048(11) -0.0017(11)
O57 0.0298(15) 0.0328(16) 0.0269(15) 0.0007(12) 0.0067(12) 0.0053(12)
O58 0.0629(19) 0.0247(16) 0.0428(19) -0.0069(14) 0.0016(15) 0.0076(14)
N59 0.0217(17) 0.0308(18) 0.0178(17) -0.0045(14) -0.0007(13) 0.0036(13)
O60 0.0151(13) 0.0333(15) 0.0208(13) -0.0025(11) 0.0007(10) -0.0046(11)
O61 0.0190(14) 0.0415(17) 0.0210(14) 0.0043(12) -0.0034(11) -0.0054(11)
O62 0.0362(16) 0.072(2) 0.0121(14) 0.0079(14) 0.0021(12) -0.0017(15)
N63 0.0210(17) 0.0251(17) 0.0200(17) -0.0015(13) -0.0023(13) 0.0046(14)
O64 0.0165(13) 0.0285(15) 0.0278(15) 0.0044(12) -0.0004(11) -0.0038(11)
O65 0.0168(14) 0.0301(15) 0.0266(15) 0.0132(12) -0.0027(10) 0.0004(11)
O66 0.0192(14) 0.0332(15) 0.0306(15) 0.0033(12) -0.0069(11) 0.0049(11)
Cl1 0.0327(6) 0.0478(7) 0.0498(7) 0.0065(6) 0.0041(5) 0.0054(5)
Cl2 0.0332(6) 0.0371(6) 0.0619(8) -0.0028(6) -0.0009(5) 0.0043(5)
C67 0.018(2) 0.038(2) 0.052(3) -0.012(2) -0.0002(18) 0.0085(18)
C68 0.029(2) 0.046(3) 0.028(2) -0.002(2) 0.0062(18) 0.015(2)
C69 0.035(3) 0.062(3) 0.049(3) 0.007(3) 0.012(2) 0.022(2)
C70 0.037(3) 0.108(5) 0.033(3) -0.016(3) 0.000(2) 0.034(3)
C71 0.030(3) 0.093(5) 0.047(3) -0.041(3) -0.014(2) 0.026(3)
C72 0.030(3) 0.043(3) 0.087(4) -0.009(3) 0.003(3) 0.013(2)
Cl3 0.0806(10) 0.0975(13) 0.0933(13) 0.0270(11) 0.0341(9) 0.0573(9)
Cl4 0.0625(9) 0.1341(16) 0.0856(12) -0.0656(12) 0.0184(8) -0.0150(10)
C73 0.031(2) 0.056(3) 0.063(4) 0.003(3) 0.007(2) 0.019(2)
C74 0.031(2) 0.060(3) 0.058(3) -0.026(3) 0.009(2) -0.005(2)
C75 0.034(3) 0.051(3) 0.090(5) -0.017(3) 0.017(3) -0.012(2)
C76 0.044(3) 0.073(4) 0.057(4) -0.003(3) 0.006(3) 0.006(3)
C77 0.025(3) 0.093(5) 0.068(4) -0.030(4) -0.009(2) 0.021(3)
C78 0.035(3) 0.039(3) 0.085(4) -0.016(3) -0.003(3) 0.009(2)
Cl5 0.0353(6) 0.0364(6) 0.0314(5) -0.0007(4) -0.0116(4) -0.0021(4)
Cl6 0.0399(6) 0.0425(6) 0.0340(6) 0.0019(5) 0.0063(5) -0.0038(5)
C79 0.029(2) 0.023(2) 0.028(2) -0.0043(17) -0.0072(16) -0.0013(16)
C80 0.027(2) 0.0206(19) 0.034(2) -0.0001(18) -0.0023(17) -0.0027(16)
C81 0.022(2) 0.025(2) 0.036(2) -0.0008(18) -0.0034(17) -0.0016(16)
C82 0.035(2) 0.026(2) 0.031(2) -0.0029(18) -0.0139(18) 0.0013(18)
C83 0.040(2) 0.027(2) 0.027(2) -0.0072(18) -0.0021(18) 0.0024(18)
C84 0.026(2) 0.023(2) 0.035(2) -0.0007(17) -0.0035(17) 0.0034(16)

loop_
_atom_type_symbol
_atom_type_description
_atom_type_scat_dispersion_real
_atom_type_scat_dispersion_imag
_atom_type_scat_source
C C 0.0033 0.0016 'International Tables Vol C Tables 4.2.6.8 and 6.1.1.4'
H H 0.0000 0.0000 'International Tables Vol C Tables 4.2.6.8 and 6.1.1.4'
N N 0.0061 0.0033 'International Tables Vol C Tables 4.2.6.8 and 6.1.1.4'
O O 0.0106 0.0060 'International Tables Vol C Tables 4.2.6.8 and 6.1.1.4'
Cl Cl 0.1484 0.1585 'International Tables Vol C Tables 4.2.6.8 and 6.1.1.4'
Sm Sm -0.1638 3.4418 'International Tables Vol C Tables 4.2.6.8 and 6.1.1.4'

loop_
_geom_angle_atom_site_label_1
_geom_angle_atom_site_label_2
_geom_angle_atom_site_label_3
_geom_angle
N21 C1 C20 125.7(3)
N21 C1 C2 107.4(3)
C20 C1 C2 126.9(3)
C3 C2 C1 107.9(3)
C3 C2 H2 126.1
C1 C2 H2 126.1
C2 C3 C4 108.7(3)
C2 C3 H3 125.7
C4 C3 H3 125.7
N21 C4 C5 126.5(3)
N21 C4 C3 106.8(3)
C5 C4 C3 126.7(3)
C4 C5 C6 126.2(3)
C4 C5 C25 117.2(3)
C6 C5 C25 116.6(3)
N22 C6 C5 124.9(3)
N22 C6 C7 110.2(3)
C5 C6 C7 124.9(3)
C8 C7 C6 107.5(3)
C8 C7 H7 126.2
C6 C7 H7 126.2
C7 C8 C9 106.4(3)
C7 C8 H8 126.8
C9 C8 H8 126.8
N22 C9 C10 125.7(3)
N22 C9 C8 110.2(3)
C10 C9 C8 124.0(3)
C11 C10 C9 126.0(3)
C11 C10 C31 117.0(3)
C9 C10 C31 117.1(3)
N23 C11 C10 125.5(3)
N23 C11 C12 107.7(3)
C10 C11 C12 126.8(3)
C13 C12 C11 108.0(3)
C13 C12 H12 126.0
C11 C12 H12 126.0
C12 C13 C14 108.2(3)
C12 C13 H13 125.9
C14 C13 H13 125.9
N23 C14 C15 126.5(3)
N23 C14 C13 107.0(3)
C15 C14 C13 126.5(3)
C16 C15 C14 125.6(3)
C16 C15 C37 118.0(3)
C14 C15 C37 116.3(3)
N24 C16 C15 126.0(3)
N24 C16 C17 109.8(3)
C15 C16 C17 124.2(3)
C18 C17 C16 107.1(3)
C18 C17 H17 126.4
C16 C17 H17 126.4
C17 C18 C19 106.5(3)
C17 C18 H18 126.8
C19 C18 H18 126.8
N24 C19 C20 125.7(3)
N24 C19 C18 110.6(3)
C20 C19 C18 123.7(3)
C1 C20 C19 125.8(3)
C1 C20 C43 116.5(3)
C19 C20 C43 117.7(3)
C1 N21 C4 109.3(3)
C1 N21 H21 125.4
C4 N21 H21 125.4
C9 N22 C6 105.6(3)
C9 N22 H22 127.2
C6 N22 H22 127.2
C11 N23 C14 109.1(3)
C11 N23 H23 125.5
C14 N23 H23 125.5
C19 N24 C16 106.1(3)
C19 N24 H24 127.0
C16 N24 H24 127.0
C30 C25 C26 117.8(3)
C30 C25 C5 121.5(3)
C26 C25 C5 120.8(3)
C27 C26 C25 120.4(3)
C27 C26 H26 119.8
C25 C26 H26 119.8
N28 C27 C26 120.4(3)
N28 C27 H27 119.8
C26 C27 H27 119.8
C29 N28 C27 120.8(3)
C29 N28 H28 127.6
C27 N28 H28 111.2
N28 C29 C30 120.8(3)
N28 C29 H29 119.6
C30 C29 H29 119.6
C25 C30 C29 119.8(3)
C25 C30 H30 120.1
C29 C30 H30 120.1
C36 C31 C32 117.3(3)
C36 C31 C10 121.1(3)
C32 C31 C10 121.6(3)
C33 C32 C31 119.0(4)
C33 C32 H32 120.5
C31 C32 H32 120.5
N34 C33 C32 124.1(4)
N34 C33 H33 118.0
C32 C33 H33 118.0
C35 N34 C33 116.4(3)
N34 C35 C36 123.8(3)
N34 C35 H35 118.1
C36 C35 H35 118.1
C31 C36 C35 119.5(3)
C31 C36 H36 120.3
C35 C36 H36 120.3
C42 C37 C38 116.3(3)
C42 C37 C15 123.9(3)
C38 C37 C15 119.8(3)
C39 C38 C37 120.6(4)
C39 C38 H38 119.7
C37 C38 H38 119.7
N40 C39 C38 122.0(4)
N40 C39 H39 119.0
C38 C39 H39 119.0
C41 N40 C39 118.0(3)
N40 C41 C42 123.0(3)
N40 C41 H41 118.5
C42 C41 H41 118.5
C41 C42 C37 119.9(3)
C41 C42 H42 120.1
C37 C42 H42 120.1
C44 C43 C48 118.2(3)
C44 C43 C20 120.5(3)
C48 C43 C20 121.3(3)
C43 C44 C45 119.0(4)
C43 C44 H44 120.5
C45 C44 H44 120.5
N46 C45 C44 123.3(4)
N46 C45 H45 118.4
C44 C45 H45 118.4
C45 N46 C47 117.3(3)
N46 C47 C48 123.9(4)
N46 C47 H47 118.0
C48 C47 H47 118.0
C47 C48 C43 118.4(4)
C47 C48 H48 120.8
C43 C48 H48 120.8
O50 Sm O61 75.80(9)
O50 Sm O56 142.45(9)
O61 Sm O56 120.38(8)
O50 Sm O49 76.61(9)
O61 Sm O49 118.76(8)
O56 Sm O49 65.89(8)
O50 Sm O52 84.50(8)
O61 Sm O52 155.58(8)
O56 Sm O52 84.04(8)
O49 Sm O52 69.07(8)
O50 Sm O60 76.29(8)
O61 Sm O60 50.99(8)
O56 Sm O60 88.68(8)
O49 Sm O60 69.82(7)
O52 Sm O60 137.57(8)
O50 Sm O57 146.71(8)
O61 Sm O57 74.29(8)
O56 Sm O57 50.78(8)
O49 Sm O57 105.65(8)
O52 Sm O57 127.91(8)
O60 Sm O57 73.69(8)
O50 Sm O53 70.13(8)
O61 Sm O53 108.00(8)
O56 Sm O53 125.41(8)
O49 Sm O53 112.02(8)
O52 Sm O53 50.61(8)
O60 Sm O53 144.45(8)
O57 Sm O53 133.73(8)
O50 Sm O65 108.68(9)
O61 Sm O65 66.67(8)
O56 Sm O65 108.86(8)
O49 Sm O65 173.65(8)
O52 Sm O65 107.45(8)
O60 Sm O65 114.44(8)
O57 Sm O65 72.00(8)
O53 Sm O65 67.58(8)
O50 Sm O64 137.63(8)
O61 Sm O64 113.63(8)
O56 Sm O64 70.76(8)
O49 Sm O64 123.55(8)
O52 Sm O64 72.18(8)
O60 Sm O64 143.02(8)
O57 Sm O64 69.48(8)
O53 Sm O64 67.70(8)
O65 Sm O64 50.17(7)
O50 Sm N59 74.51(8)
O61 Sm N59 25.45(8)
O56 Sm N59 105.53(8)
O49 Sm N59 94.37(8)
O52 Sm N59 155.99(8)
O60 Sm N59 25.53(7)
O57 Sm N59 72.20(8)
O53 Sm N59 128.43(8)
O65 Sm N59 90.52(8)
O64 Sm N59 131.61(8)
O50 Sm N55 155.66(9)
O61 Sm N55 97.85(9)
O56 Sm N55 25.58(8)
O49 Sm N55 86.52(8)
O52 Sm N55 105.92(9)
O60 Sm N55 81.51(8)
O57 Sm N55 25.26(8)
O53 Sm N55 133.44(8)
O65 Sm N55 89.46(9)
O64 Sm N55 66.59(8)
N59 Sm N55 89.65(9)
Sm O49 H49A 126.0
Sm O49 H49B 115.6
H49A O49 H49B 84.8
Sm O50 H50A 112
Sm O50 H50B 134
H50A O50 H50B 112
O54 N51 O53 121.7(3)
O54 N51 O52 121.7(3)
O53 N51 O52 116.6(3)
O54 N51 Sm 177.0(3)
O53 N51 Sm 58.98(17)
O52 N51 Sm 57.75(16)
N51 O52 Sm 96.80(19)
N51 O53 Sm 95.82(19)
O58 N55 O57 122.2(3)
O58 N55 O56 121.6(3)
O57 N55 O56 116.1(3)
O58 N55 Sm 176.1(3)
O57 N55 Sm 58.95(17)
O56 N55 Sm 57.41(17)
N55 O56 Sm 97.0(2)
N55 O57 Sm 95.79(19)
O62 N59 O61 121.5(3)
O62 N59 O60 123.0(3)
O61 N59 O60 115.4(3)
O62 N59 Sm 178.2(2)
O61 N59 Sm 57.10(17)
O60 N59 Sm 58.34(16)
N59 O60 Sm 96.12(18)
N59 O61 Sm 97.45(19)
O66 N63 O64 122.1(3)
O66 N63 O65 119.7(3)
O64 N63 O65 118.3(3)
O66 N63 Sm 177.3(2)
O64 N63 Sm 59.84(16)
O65 N63 Sm 58.50(16)
N63 O64 Sm 95.31(19)
N63 O65 Sm 96.16(19)
C68 C67 C72 119.1(4)
C68 C67 Cl1 123.1(3)
C72 C67 Cl1 117.9(3)
C67 C68 C69 120.9(4)
C67 C68 Cl2 120.7(3)
C69 C68 Cl2 118.4(3)
C70 C69 C68 118.2(4)
C70 C69 H69 120.9
C68 C69 H69 120.9
C69 C70 C71 122.3(5)
C69 C70 H70 118.8
C71 C70 H70 118.8
C72 C71 C70 117.5(4)
C72 C71 H71 121.2
C70 C71 H71 121.2
C71 C72 C67 121.8(4)
C71 C72 H72 119.1
C67 C72 H72 119.1
C74 C73 C78 120.2(5)
C74 C73 Cl3 120.9(5)
C78 C73 Cl3 118.9(5)
C73 C74 C75 120.2(5)
C73 C74 Cl4 120.9(5)
C75 C74 Cl4 118.9(4)
C76 C75 C74 119.0(5)
C76 C75 H75 120.5
C74 C75 H75 120.5
C75 C76 C77 120.5(6)
C75 C76 H76 119.7
C77 C76 H76 119.7
C78 C77 C76 120.6(5)
C78 C77 H77 119.7
C76 C77 H77 119.7
C77 C78 C73 119.5(5)
C77 C78 H78 120.3
C73 C78 H78 120.3
C80 C79 C84 120.7(4)
C80 C79 Cl5 120.6(3)
C84 C79 Cl5 118.7(3)
C79 C80 C81 119.8(4)
C79 C80 Cl6 120.7(3)
C81 C80 Cl6 119.5(3)
C82 C81 C80 119.8(4)
C82 C81 H81 120.1
C80 C81 H81 120.1
C81 C82 C83 119.8(4)
C81 C82 H82 120.1
C83 C82 H82 120.1
C84 C83 C82 121.4(4)
C84 C83 H83 119.3
C82 C83 H83 119.3
C83 C84 C79 118.5(4)
C83 C84 H84 120.8
C79 C84 H84 120.8

loop_
_geom_bond_atom_site_label_1
_geom_bond_atom_site_label_2
_geom_bond_distance
C1 N21 1.372(4)
C1 C20 1.396(5)
C1 C2 1.438(5)
C2 C3 1.343(5)
C2 H2 0.9500
C3 C4 1.436(5)
C3 H3 0.9500
C4 N21 1.380(4)
C4 C5 1.392(5)
C5 C6 1.404(5)
C5 C25 1.485(5)
C6 N22 1.379(4)
C6 C7 1.442(5)
C7 C8 1.342(5)
C7 H7 0.9500
C8 C9 1.462(5)
C8 H8 0.9500
C9 N22 1.370(4)
C9 C10 1.402(5)
C10 C11 1.387(5)
C10 C31 1.504(5)
C11 N23 1.375(4)
C11 C12 1.425(5)
C12 C13 1.358(5)
C12 H12 0.9500
C13 C14 1.433(5)
C13 H13 0.9500
C14 N23 1.382(4)
C14 C15 1.397(5)
C15 C16 1.392(5)
C15 C37 1.493(5)
C16 N24 1.374(4)
C16 C17 1.456(5)
C17 C18 1.349(5)
C17 H17 0.9500
C18 C19 1.454(5)
C18 H18 0.9500
C19 N24 1.366(4)
C19 C20 1.402(5)
C20 C43 1.498(5)
N21 H21 0.8800
N22 H22 0.8800
N23 H23 0.8800
N24 H24 0.8800
C25 C30 1.383(5)
C25 C26 1.400(5)
C26 C27 1.368(5)
C26 H26 0.9500
C27 N28 1.347(5)
C27 H27 0.9500
N28 C29 1.336(4)
N28 H28 0.9924
C29 C30 1.387(5)
C29 H29 0.9500
C30 H30 0.9500
C31 C36 1.376(5)
C31 C32 1.380(5)
C32 C33 1.371(5)
C32 H32 0.9500
C33 N34 1.329(5)
C33 H33 0.9500
N34 C35 1.324(5)
C35 C36 1.371(5)
C35 H35 0.9500
C36 H36 0.9500
C37 C42 1.383(5)
C37 C38 1.395(5)
C38 C39 1.365(5)
C38 H38 0.9500
C39 N40 1.339(5)
C39 H39 0.9500
N40 C41 1.328(4)
C41 C42 1.371(5)
C41 H41 0.9500
C42 H42 0.9500
C43 C44 1.388(5)
C43 C48 1.402(5)
C44 C45 1.398(5)
C44 H44 0.9500
C45 N46 1.335(5)
C45 H45 0.9500
N46 C47 1.341(5)
C47 C48 1.386(5)
C47 H47 0.9500
C48 H48 0.9500
Sm O50 2.355(2)
Sm O61 2.490(2)
Sm O56 2.495(3)
Sm O49 2.504(2)
Sm O52 2.510(2)
Sm O60 2.517(2)
Sm O57 2.531(3)
Sm O53 2.539(3)
Sm O65 2.543(3)
Sm O64 2.575(2)
Sm N59 2.940(3)
Sm N55 2.939(3)
O49 H49A 0.9020
O49 H49B 0.9049
O50 H50A 0.9290
O50 H50B 0.9280
N51 O54 1.221(4)
N51 O53 1.261(4)
N51 O52 1.276(4)
N55 O58 1.221(4)
N55 O57 1.261(4)
N55 O56 1.279(4)
N59 O62 1.209(4)
N59 O61 1.274(4)
N59 O60 1.275(4)
N63 O66 1.238(3)
N63 O64 1.252(4)
N63 O65 1.277(4)
Cl1 C67 1.682(4)
Cl2 C68 1.737(4)
C67 C68 1.389(5)
C67 C72 1.392(5)
C68 C69 1.393(5)
C69 C70 1.391(6)
C69 H69 0.9500
C70 C71 1.396(7)
C70 H70 0.9500
C71 C72 1.385(6)
C71 H71 0.9500
C72 H72 0.9500
Cl3 C73 1.744(6)
Cl4 C74 1.737(5)
C73 C74 1.371(7)
C73 C78 1.373(7)
C74 C75 1.399(7)
C75 C76 1.362(7)
C75 H75 0.9500
C76 C77 1.373(8)
C76 H76 0.9500
C77 C78 1.373(8)
C77 H77 0.9500
C78 H78 0.9500
Cl5 C79 1.739(4)
Cl6 C80 1.737(4)
C79 C80 1.384(6)
C79 C84 1.395(6)
C80 C81 1.391(6)
C81 C82 1.379(6)
C81 H81 0.9500
C82 C83 1.383(6)
C82 H82 0.9500
C83 C84 1.380(5)
C83 H83 0.9500
C84 H84 0.9500

loop_
_geom_hbond_atom_site_label_D
_geom_hbond_atom_site_label_H
_geom_hbond_atom_site_label_A
_geom_hbond_distance_DH
_geom_hbond_distance_HA
_geom_hbond_distance_DA
_geom_hbond_angle_DHA
_geom_hbond_site_symmetry_A
N28 H28 O49 0.99 1.78 2.735(4) 160 1_445
O49 H49A O66 0.90 2.01 2.907(3) 179 3_566
O49 H49B N40 0.90 1.75 2.657(4) 179 2_665
O50 H50A N34 0.93 1.82 2.742(4) 172 7_765
O50 H50B N46 0.93 1.81 2.721(4) 166 8_666

loop_
_platon_squeeze_void_nr
_platon_squeeze_void_average_x
_platon_squeeze_void_average_y
_platon_squeeze_void_average_z
_platon_squeeze_void_volume
_platon_squeeze_void_count_electrons
_platon_squeeze_void_content
1 -0.007 0.000 0.000 506 126 ' '
2 -0.003 0.000 0.500 506 126 ' '
3 0.718 0.500 0.000 506 126 ' '
4 0.216 0.500 0.500 506 126 ' '
